data_4071257
loop_
_publ_author_name
'Mikhel, Igor S.'
'R\"uegger, Heinz'
'Butti, Pietro'
'Camponovo, Francesco'
'Huber, Dominik'
'Mezzetti, Antonio'

_publ_section_title
;
 A Chiral Phosphoramidite beyond Monodentate Coordination: Secondary
 \p-Interactions Turn a Dangling Aryl into a Two-, Four-, or Six-Electron
 Donor in d6and d8Complexes
;
_journal_issue 13
_journal_name_full Organometallics
_journal_page_first 2937
_journal_paper_doi 10.1021/om800064r
_journal_volume 27
_journal_year 2008
_chemical_absolute_configuration rm
_chemical_formula_moiety 'C44 H42 Cl N O2 P Rh'
_chemical_formula_sum 'C44 H42 Cl N O2 P Rh'
_chemical_formula_weight 786.12
_chemical_melting_point ?
_chemical_name_common '[RhCl(COD)(P*,kP)] (4b)'
_chemical_name_systematic
; 
 ? 
;
_space_group_IT_number 19
_symmetry_cell_setting orthorhombic
_symmetry_Int_Tables_number 19
_symmetry_space_group_name_Hall 'P 2ac 2ab'
_symmetry_space_group_name_H-M 'P 21 21 21'
_atom_sites_solution_hydrogens geom
_atom_sites_solution_primary direct
_atom_sites_solution_secondary difmap
_audit_creation_method SHELXL-97
_cell_angle_alpha 90.00
_cell_angle_beta 90.00
_cell_angle_gamma 90.00
_cell_formula_units_Z 4
_cell_length_a 12.0520(12)
_cell_length_b 12.7854(13)
_cell_length_c 23.726(2)
_cell_measurement_reflns_used 5627
_cell_measurement_temperature 200(2)
_cell_measurement_theta_max 25.87
_cell_measurement_theta_min 2.32
_cell_volume 3655.9(6)
_computing_cell_refinement 'Bruker SMART'
_computing_data_collection 'Bruker SMART'
_computing_data_reduction 'Bruker SAINT'
_computing_molecular_graphics 'Bruker SHELXTL'
_computing_publication_material 'Bruker SHELXTL'
_computing_structure_refinement 'SHELXL-97 (Sheldrick, 1997)'
_computing_structure_solution 'SHELXS-97 (Sheldrick, 1990)'
_diffrn_ambient_temperature 200(2)
_diffrn_measured_fraction_theta_full 0.999
_diffrn_measured_fraction_theta_max 0.999
_diffrn_measurement_device_type 'BRUKER APEX'
_diffrn_measurement_method '\w scans'
_diffrn_radiation_monochromator graphite
_diffrn_radiation_source 'fine-focus sealed tube'
_diffrn_radiation_type MoK\a
_diffrn_radiation_wavelength 0.71073
_diffrn_reflns_av_R_equivalents 0.0507
_diffrn_reflns_av_sigmaI/netI 0.0438
_diffrn_reflns_limit_h_max 15
_diffrn_reflns_limit_h_min -15
_diffrn_reflns_limit_k_max 16
_diffrn_reflns_limit_k_min -16
_diffrn_reflns_limit_l_max 30
_diffrn_reflns_limit_l_min -30
_diffrn_reflns_number 35600
_diffrn_reflns_theta_full 27.49
_diffrn_reflns_theta_max 27.49
_diffrn_reflns_theta_min 1.90
_exptl_absorpt_coefficient_mu 0.623
_exptl_absorpt_correction_T_max 0.8824
_exptl_absorpt_correction_T_min 0.6395
_exptl_absorpt_correction_type empirical
_exptl_absorpt_process_details 'Sadabs vers. 2.03'
_exptl_crystal_colour yellow
_exptl_crystal_density_diffrn 1.428
_exptl_crystal_density_method 'not measured'
_exptl_crystal_description plate
_exptl_crystal_F_000 1624
_exptl_crystal_size_max 0.79
_exptl_crystal_size_mid 0.49
_exptl_crystal_size_min 0.21
_refine_diff_density_max 0.793
_refine_diff_density_min -0.339
_refine_diff_density_rms 0.068
_refine_ls_abs_structure_details 'Flack H D (1983), Acta Cryst. A39, 876-881'
_refine_ls_abs_structure_Flack -0.006(19)
_refine_ls_extinction_method none
_refine_ls_goodness_of_fit_ref 1.040
_refine_ls_hydrogen_treatment riding
_refine_ls_matrix_type full
_refine_ls_number_parameters 451
_refine_ls_number_reflns 8382
_refine_ls_number_restraints 0
_refine_ls_restrained_S_all 1.040
_refine_ls_R_factor_all 0.0370
_refine_ls_R_factor_gt 0.0340
_refine_ls_shift/su_max 0.002
_refine_ls_shift/su_mean 0.000
_refine_ls_structure_factor_coef Fsqd
_refine_ls_weighting_details 'calc w=1/[\s^2^(Fo^2^)+(0.0413P)^2^+0.3061P] where P=(Fo^2^+2Fc^2^)/3'
_refine_ls_weighting_scheme calc
_refine_ls_wR_factor_gt 0.0781
_refine_ls_wR_factor_ref 0.0794
_reflns_number_gt 7897
_reflns_number_total 8382
_reflns_threshold_expression >2sigma(I)
_cod_data_source_file om800064r-file002.cif
_cod_data_source_block 4b
_cod_depositor_comments
;
The following automatic conversions were performed:

'_chemical_melting_point' value 'not measured' was changed to '?' -
the value is undefined or not given.

'_symmetry_cell_setting' value
'Orthorhombic' changed to 'orthorhombic' according to
/home/saulius/struct/CIF-dictionaries/cif_core.dic dictionary named
'cif_core.dic' version 2.4.1 from 2010-06-29.

Automatic conversion script
Id: cif_fix_values 1715 2011-07-08 13:25:40Z adriana 
;
_cod_database_code 4071257

loop_
_symmetry_equiv_pos_as_xyz
'x, y, z'
'-x+1/2, -y, z+1/2'
'-x, y+1/2, -z+1/2'
'x+1/2, -y+1/2, -z'

loop_
_atom_site_label
_atom_site_type_symbol
_atom_site_fract_x
_atom_site_fract_y
_atom_site_fract_z
_atom_site_U_iso_or_equiv
_atom_site_adp_type
_atom_site_occupancy
_atom_site_symmetry_multiplicity
_atom_site_calc_flag
_atom_site_refinement_flags
Rh1 Rh 0.806834(17) 0.274423(16) 0.346640(9) 0.02472(6) Uani 1 1 d .
Cl1 Cl 0.97858(6) 0.29767(6) 0.30145(4) 0.0425(2) Uani 1 1 d .
P2 P 0.83696(6) 0.42478(5) 0.39332(3) 0.02240(14) Uani 1 1 d .
O1 O 0.73032(15) 0.44695(15) 0.43472(7) 0.0246(4) Uani 1 1 d .
O2 O 0.93530(15) 0.42161(15) 0.43970(7) 0.0255(4) Uani 1 1 d .
N1 N 0.87284(19) 0.53085(17) 0.35918(9) 0.0255(5) Uani 1 1 d .
C1 C 0.7901(2) 0.4437(2) 0.53187(11) 0.0245(5) Uani 1 1 d .
C2 C 0.7321(2) 0.4892(2) 0.48834(11) 0.0233(5) Uani 1 1 d .
C3 C 0.6625(2) 0.5768(2) 0.49582(12) 0.0267(6) Uani 1 1 d .
H3A H 0.6233 0.6051 0.4646 0.032 Uiso 1 1 calc R
C4 C 0.6516(3) 0.6207(2) 0.54774(12) 0.0322(6) Uani 1 1 d .
H4A H 0.6012 0.6770 0.5532 0.039 Uiso 1 1 calc R
C5 C 0.7149(2) 0.5832(2) 0.59365(12) 0.0290(6) Uani 1 1 d .
C6 C 0.7128(3) 0.6338(2) 0.64662(12) 0.0358(7) Uani 1 1 d .
H6A H 0.6631 0.6904 0.6524 0.043 Uiso 1 1 calc R
C7 C 0.7800(3) 0.6035(2) 0.68941(12) 0.0370(7) Uani 1 1 d .
H7A H 0.7776 0.6388 0.7246 0.044 Uiso 1 1 calc R
C8 C 0.8535(3) 0.5193(3) 0.68128(12) 0.0344(7) Uani 1 1 d .
H8A H 0.9017 0.4988 0.7110 0.041 Uiso 1 1 calc R
C9 C 0.8563(2) 0.4667(2) 0.63128(12) 0.0287(6) Uani 1 1 d .
H9A H 0.9056 0.4093 0.6269 0.034 Uiso 1 1 calc R
C10 C 0.7869(2) 0.4963(2) 0.58585(11) 0.0251(6) Uani 1 1 d .
C11 C 0.8535(2) 0.3454(2) 0.52273(11) 0.0244(5) Uani 1 1 d .
C12 C 0.9252(2) 0.3376(2) 0.47757(11) 0.0251(6) Uani 1 1 d .
C13 C 0.9894(2) 0.2486(2) 0.46538(12) 0.0297(6) Uani 1 1 d .
H13A H 1.0373 0.2477 0.4336 0.036 Uiso 1 1 calc R
C14 C 0.9821(2) 0.1649(2) 0.49930(13) 0.0325(6) Uani 1 1 d .
H14A H 1.0274 0.1056 0.4922 0.039 Uiso 1 1 calc R
C15 C 0.9078(2) 0.1638(2) 0.54571(12) 0.0285(6) Uani 1 1 d .
C16 C 0.8982(3) 0.0739(2) 0.58026(13) 0.0360(7) Uani 1 1 d .
H16A H 0.9445 0.0151 0.5735 0.043 Uiso 1 1 calc R
C17 C 0.8225(3) 0.0714(2) 0.62333(14) 0.0405(8) Uani 1 1 d .
H17A H 0.8164 0.0106 0.6462 0.049 Uiso 1 1 calc R
C18 C 0.7546(3) 0.1569(2) 0.63378(13) 0.0374(7) Uani 1 1 d .
H18A H 0.7014 0.1536 0.6633 0.045 Uiso 1 1 calc R
C19 C 0.7633(2) 0.2467(2) 0.60183(11) 0.0282(6) Uani 1 1 d .
H19A H 0.7162 0.3046 0.6096 0.034 Uiso 1 1 calc R
C20 C 0.8422(2) 0.2534(2) 0.55747(11) 0.0246(6) Uani 1 1 d .
C21 C 0.8216(2) 0.5449(2) 0.30209(11) 0.0277(6) Uani 1 1 d .
H21A H 0.7778 0.4802 0.2940 0.033 Uiso 1 1 calc R
C22 C 0.9089(3) 0.5544(2) 0.25551(12) 0.0367(7) Uani 1 1 d .
H22A H 0.9585 0.4937 0.2569 0.055 Uiso 1 1 calc R
H22B H 0.9520 0.6185 0.2611 0.055 Uiso 1 1 calc R
H22C H 0.8719 0.5570 0.2187 0.055 Uiso 1 1 calc R
C23 C 0.7392(3) 0.6355(2) 0.30365(11) 0.0292(6) Uani 1 1 d .
C24 C 0.6381(3) 0.6206(3) 0.32977(12) 0.0376(7) Uani 1 1 d .
H24A H 0.6198 0.5537 0.3445 0.045 Uiso 1 1 calc R
C25 C 0.5628(3) 0.7023(3) 0.33475(13) 0.0480(9) Uani 1 1 d .
H25A H 0.4934 0.6912 0.3528 0.058 Uiso 1 1 calc R
C26 C 0.5888(3) 0.7999(3) 0.31342(14) 0.0501(10) Uani 1 1 d .
H26A H 0.5383 0.8564 0.3173 0.060 Uiso 1 1 calc R
C27 C 0.6889(3) 0.8141(3) 0.28647(13) 0.0480(8) Uani 1 1 d .
H27A H 0.7068 0.8809 0.2714 0.058 Uiso 1 1 calc R
C28 C 0.7635(3) 0.7329(3) 0.28102(12) 0.0362(7) Uani 1 1 d .
H28A H 0.8317 0.7437 0.2617 0.043 Uiso 1 1 calc R
C29 C 0.9534(2) 0.6140(2) 0.37697(12) 0.0298(6) Uani 1 1 d .
H29A H 0.9477 0.6693 0.3473 0.036 Uiso 1 1 calc R
C30 C 1.0731(3) 0.5748(3) 0.37355(15) 0.0416(8) Uani 1 1 d .
H30A H 1.0854 0.5413 0.3369 0.062 Uiso 1 1 calc R
H30B H 1.0864 0.5241 0.4037 0.062 Uiso 1 1 calc R
H30C H 1.1241 0.6340 0.3778 0.062 Uiso 1 1 calc R
C31 C 0.9242(3) 0.6695(2) 0.43211(12) 0.0329(7) Uani 1 1 d .
C32 C 0.9727(3) 0.6430(3) 0.48330(14) 0.0435(8) Uani 1 1 d .
H32A H 1.0230 0.5859 0.4852 0.052 Uiso 1 1 calc R
C33 C 0.9479(4) 0.6992(3) 0.53165(14) 0.0529(10) Uani 1 1 d .
H33A H 0.9812 0.6801 0.5664 0.064 Uiso 1 1 calc R
C34 C 0.8759(3) 0.7822(3) 0.52983(14) 0.0505(9) Uani 1 1 d .
H34A H 0.8600 0.8208 0.5631 0.061 Uiso 1 1 calc R
C35 C 0.8269(3) 0.8093(3) 0.47962(14) 0.0483(9) Uani 1 1 d .
H35A H 0.7769 0.8667 0.4781 0.058 Uiso 1 1 calc R
C36 C 0.8505(3) 0.7526(2) 0.43115(13) 0.0387(7) Uani 1 1 d .
H36A H 0.8154 0.7711 0.3967 0.046 Uiso 1 1 calc R
C37 C 0.6837(2) 0.2201(2) 0.40445(11) 0.0320(6) Uani 1 1 d .
H37A H 0.6840 0.2590 0.4410 0.038 Uiso 1 1 calc R
C38 C 0.6327(2) 0.2762(3) 0.36040(12) 0.0315(6) Uani 1 1 d .
H38A H 0.6027 0.3459 0.3719 0.038 Uiso 1 1 calc R
C39 C 0.5750(3) 0.2284(3) 0.31005(13) 0.0408(7) Uani 1 1 d .
H39A H 0.5699 0.2817 0.2799 0.049 Uiso 1 1 calc R
H39B H 0.4984 0.2092 0.3210 0.049 Uiso 1 1 calc R
C40 C 0.6332(3) 0.1311(3) 0.28639(15) 0.0451(8) Uani 1 1 d .
H40A H 0.6095 0.0689 0.3081 0.054 Uiso 1 1 calc R
H40B H 0.6103 0.1207 0.2467 0.054 Uiso 1 1 calc R
C41 C 0.7572(3) 0.1405(2) 0.28913(14) 0.0388(7) Uani 1 1 d .
H41A H 0.7943 0.1418 0.2514 0.047 Uiso 1 1 calc R
C42 C 0.8217(3) 0.1019(2) 0.33124(13) 0.0392(7) Uani 1 1 d .
H42A H 0.8972 0.0794 0.3186 0.047 Uiso 1 1 calc R
C43 C 0.7820(3) 0.0475(2) 0.38378(14) 0.0437(8) Uani 1 1 d .
H43A H 0.8440 0.0440 0.4111 0.052 Uiso 1 1 calc R
H43B H 0.7607 -0.0251 0.3741 0.052 Uiso 1 1 calc R
C44 C 0.6828(3) 0.1020(2) 0.41181(14) 0.0418(8) Uani 1 1 d .
H44A H 0.6133 0.0737 0.3956 0.050 Uiso 1 1 calc R
H44B H 0.6830 0.0855 0.4526 0.050 Uiso 1 1 calc R

loop_
_atom_site_aniso_label
_atom_site_aniso_U_11
_atom_site_aniso_U_22
_atom_site_aniso_U_33
_atom_site_aniso_U_23
_atom_site_aniso_U_13
_atom_site_aniso_U_12
Rh1 0.02420(10) 0.01942(9) 0.03053(10) -0.00184(9) 0.00461(9) -0.00095(8)
Cl1 0.0344(4) 0.0301(4) 0.0631(5) -0.0076(3) 0.0215(4) -0.0002(3)
P2 0.0208(3) 0.0196(3) 0.0268(3) 0.0000(3) 0.0034(3) 0.0003(3)
O1 0.0195(9) 0.0275(10) 0.0268(10) -0.0008(8) 0.0020(7) 0.0025(8)
O2 0.0192(9) 0.0265(10) 0.0307(10) 0.0010(8) 0.0015(8) 0.0003(8)
N1 0.0262(12) 0.0211(11) 0.0293(12) 0.0003(9) -0.0011(9) -0.0043(9)
C1 0.0254(14) 0.0197(12) 0.0285(13) 0.0011(10) 0.0031(11) 0.0003(10)
C2 0.0207(13) 0.0223(13) 0.0268(13) -0.0016(10) 0.0017(10) -0.0018(10)
C3 0.0251(14) 0.0211(12) 0.0338(14) 0.0018(11) -0.0006(11) 0.0036(11)
C4 0.0326(15) 0.0243(14) 0.0397(16) -0.0017(12) 0.0028(13) 0.0065(12)
C5 0.0333(16) 0.0218(13) 0.0320(14) -0.0025(11) 0.0047(11) 0.0001(12)
C6 0.0464(19) 0.0259(13) 0.0350(15) -0.0038(12) 0.0072(14) 0.0011(13)
C7 0.051(2) 0.0326(16) 0.0277(14) -0.0056(12) 0.0058(13) -0.0080(14)
C8 0.0361(17) 0.0389(17) 0.0282(14) 0.0013(12) -0.0003(12) -0.0103(14)
C9 0.0245(14) 0.0280(14) 0.0335(14) 0.0032(12) -0.0025(11) -0.0041(11)
C10 0.0252(15) 0.0202(12) 0.0298(13) 0.0006(10) 0.0026(11) -0.0033(11)
C11 0.0199(13) 0.0227(13) 0.0307(13) -0.0019(11) -0.0034(11) -0.0001(10)
C12 0.0201(13) 0.0238(14) 0.0313(13) 0.0010(11) -0.0017(11) -0.0002(11)
C13 0.0217(13) 0.0336(17) 0.0337(14) -0.0033(11) 0.0035(11) 0.0068(11)
C14 0.0253(15) 0.0277(15) 0.0447(17) -0.0024(13) -0.0025(13) 0.0086(12)
C15 0.0241(14) 0.0231(14) 0.0382(15) -0.0010(12) -0.0046(12) 0.0019(11)
C16 0.0322(17) 0.0258(15) 0.0501(18) 0.0042(14) -0.0055(14) 0.0023(13)
C17 0.0403(19) 0.0316(16) 0.0495(18) 0.0149(14) -0.0035(15) -0.0054(15)
C18 0.0338(17) 0.0356(17) 0.0428(17) 0.0053(14) -0.0006(13) -0.0078(13)
C19 0.0245(13) 0.0269(16) 0.0332(14) 0.0025(11) -0.0012(11) -0.0010(10)
C20 0.0216(12) 0.0219(14) 0.0302(13) -0.0010(10) -0.0061(10) -0.0014(9)
C21 0.0333(16) 0.0252(13) 0.0247(12) 0.0010(10) 0.0037(12) -0.0023(12)
C22 0.0483(19) 0.0265(15) 0.0355(16) 0.0031(12) 0.0117(14) 0.0027(14)
C23 0.0332(15) 0.0314(15) 0.0231(13) -0.0017(12) -0.0024(12) 0.0040(12)
C24 0.0341(17) 0.0489(19) 0.0298(15) -0.0014(13) 0.0034(12) -0.0012(15)
C25 0.0347(18) 0.074(3) 0.0351(17) -0.0088(16) 0.0008(13) 0.0141(17)
C26 0.054(2) 0.056(2) 0.0403(18) -0.0088(16) -0.0104(16) 0.0271(19)
C27 0.063(2) 0.0409(17) 0.0395(17) 0.0029(14) -0.0058(18) 0.0151(19)
C28 0.0412(16) 0.0351(16) 0.0323(15) 0.0062(13) 0.0012(12) 0.0045(15)
C29 0.0294(15) 0.0211(13) 0.0388(16) 0.0022(11) 0.0019(12) -0.0049(11)
C30 0.0266(16) 0.0371(18) 0.061(2) 0.0046(16) 0.0015(14) -0.0076(14)
C31 0.0376(17) 0.0239(14) 0.0373(15) 0.0000(12) -0.0041(13) -0.0111(13)
C32 0.053(2) 0.0318(17) 0.0458(18) 0.0030(14) -0.0153(16) -0.0089(15)
C33 0.084(3) 0.038(2) 0.0364(18) 0.0005(14) -0.0180(18) -0.0215(19)
C34 0.075(3) 0.042(2) 0.0344(16) -0.0109(16) 0.0012(16) -0.020(2)
C35 0.063(2) 0.0335(16) 0.0482(19) -0.0071(14) 0.0064(17) 0.0004(17)
C36 0.0486(18) 0.0287(17) 0.0387(16) -0.0003(12) -0.0036(14) -0.0026(13)
C37 0.0303(14) 0.0299(14) 0.0357(14) 0.0016(12) 0.0088(12) -0.0096(14)
C38 0.0189(12) 0.0313(14) 0.0443(16) 0.0037(14) 0.0060(11) -0.0031(12)
C39 0.0340(16) 0.0383(16) 0.0499(18) 0.0089(16) -0.0063(14) -0.0117(16)
C40 0.052(2) 0.0391(19) 0.0447(19) -0.0066(15) -0.0113(16) -0.0087(16)
C41 0.051(2) 0.0262(16) 0.0394(17) -0.0086(13) 0.0039(15) -0.0056(14)
C42 0.0411(19) 0.0223(14) 0.0540(19) -0.0063(12) 0.0054(15) 0.0024(13)
C43 0.052(2) 0.0253(15) 0.054(2) 0.0039(14) -0.0070(16) -0.0025(14)
C44 0.049(2) 0.0309(15) 0.0453(17) 0.0101(13) 0.0017(16) -0.0101(16)

loop_
_atom_type_symbol
_atom_type_description
_atom_type_scat_dispersion_real
_atom_type_scat_dispersion_imag
_atom_type_scat_source
C C 0.0033 0.0016 'International Tables Vol C Tables 4.2.6.8 and 6.1.1.4'
H H 0.0000 0.0000 'International Tables Vol C Tables 4.2.6.8 and 6.1.1.4'
N N 0.0061 0.0033 'International Tables Vol C Tables 4.2.6.8 and 6.1.1.4'
O O 0.0106 0.0060 'International Tables Vol C Tables 4.2.6.8 and 6.1.1.4'
P P 0.1023 0.0942 'International Tables Vol C Tables 4.2.6.8 and 6.1.1.4'
Cl Cl 0.1484 0.1585 'International Tables Vol C Tables 4.2.6.8 and 6.1.1.4'
Rh Rh -1.1178 0.9187 'International Tables Vol C Tables 4.2.6.8 and 6.1.1.4'

loop_
_geom_angle_atom_site_label_1
_geom_angle_atom_site_label_2
_geom_angle_atom_site_label_3
_geom_angle
C38 Rh1 C37 38.61(11)
C38 Rh1 C42 96.57(13)
C37 Rh1 C42 80.83(12)
C38 Rh1 P2 94.28(9)
C37 Rh1 P2 94.22(8)
C42 Rh1 P2 155.27(9)
C38 Rh1 C41 80.80(13)
C37 Rh1 C41 87.59(12)
C42 Rh1 C41 35.03(12)
P2 Rh1 C41 169.68(9)
C38 Rh1 Cl1 159.89(8)
C37 Rh1 Cl1 161.04(8)
C42 Rh1 Cl1 88.84(9)
P2 Rh1 Cl1 88.53(3)
C41 Rh1 Cl1 93.05(9)
O2 P2 N1 99.42(11)
O2 P2 O1 99.84(10)
N1 P2 O1 111.08(11)
O2 P2 Rh1 115.59(8)
N1 P2 Rh1 120.46(8)
O1 P2 Rh1 108.41(8)
C2 O1 P2 127.29(17)
C12 O2 P2 112.97(16)
C21 N1 C29 115.8(2)
C21 N1 P2 115.93(17)
C29 N1 P2 128.22(18)
C2 C1 C10 117.0(2)
C2 C1 C11 120.6(2)
C10 C1 C11 122.4(2)
C1 C2 O1 122.2(2)
C1 C2 C3 122.9(2)
O1 C2 C3 114.7(2)
C4 C3 C2 120.0(3)
C3 C4 C5 120.3(3)
C6 C5 C4 121.4(3)
C6 C5 C10 118.9(3)
C4 C5 C10 119.6(2)
C7 C6 C5 121.7(3)
C6 C7 C8 119.5(3)
C9 C8 C7 120.8(3)
C8 C9 C10 121.0(3)
C9 C10 C5 118.1(3)
C9 C10 C1 122.2(3)
C5 C10 C1 119.7(2)
C12 C11 C20 116.4(2)
C12 C11 C1 119.7(2)
C20 C11 C1 123.9(2)
C11 C12 O2 119.7(2)
C11 C12 C13 124.2(3)
O2 C12 C13 116.0(2)
C14 C13 C12 119.1(2)
C13 C14 C15 121.0(3)
C16 C15 C20 119.7(3)
C16 C15 C14 120.6(3)
C20 C15 C14 119.7(3)
C17 C16 C15 120.3(3)
C16 C17 C18 120.5(3)
C19 C18 C17 120.8(3)
C18 C19 C20 120.5(3)
C15 C20 C19 118.0(2)
C15 C20 C11 119.5(2)
C19 C20 C11 122.4(2)
N1 C21 C23 109.7(2)
N1 C21 C22 112.2(2)
C23 C21 C22 113.9(2)
C24 C23 C28 119.0(3)
C24 C23 C21 118.7(3)
C28 C23 C21 122.3(3)
C23 C24 C25 120.7(3)
C26 C25 C24 119.9(3)
C27 C26 C25 119.3(3)
C26 C27 C28 121.0(3)
C27 C28 C23 120.1(3)
N1 C29 C30 111.3(2)
N1 C29 C31 114.9(2)
C30 C29 C31 114.5(3)
C36 C31 C32 118.1(3)
C36 C31 C29 119.3(3)
C32 C31 C29 122.5(3)
C33 C32 C31 120.4(4)
C34 C33 C32 120.8(3)
C33 C34 C35 119.6(3)
C34 C35 C36 119.9(4)
C31 C36 C35 121.2(3)
C38 C37 C44 126.0(3)
C38 C37 Rh1 70.20(15)
C44 C37 Rh1 113.7(2)
C37 C38 C39 125.6(3)
C37 C38 Rh1 71.19(16)
C39 C38 Rh1 109.2(2)
C38 C39 C40 114.0(3)
C41 C40 C39 112.0(3)
C42 C41 C40 124.9(3)
C42 C41 Rh1 71.40(17)
C40 C41 Rh1 110.4(2)
C41 C42 C43 126.5(3)
C41 C42 Rh1 73.56(18)
C43 C42 Rh1 107.1(2)
C42 C43 C44 113.4(3)
C37 C44 C43 113.3(3)

loop_
_geom_bond_atom_site_label_1
_geom_bond_atom_site_label_2
_geom_bond_distance
Rh1 C38 2.124(3)
Rh1 C37 2.137(3)
Rh1 C42 2.243(3)
Rh1 P2 2.2481(7)
Rh1 C41 2.270(3)
Rh1 Cl1 2.3499(8)
P2 O2 1.618(2)
P2 N1 1.638(2)
P2 O1 1.6422(19)
O1 C2 1.382(3)
O2 C12 1.406(3)
N1 C21 1.500(3)
N1 C29 1.501(3)
C1 C2 1.376(4)
C1 C10 1.447(4)
C1 C11 1.488(4)
C2 C3 1.410(4)
C3 C4 1.360(4)
C4 C5 1.414(4)
C5 C6 1.413(4)
C5 C10 1.421(4)
C6 C7 1.355(4)
C7 C8 1.407(5)
C8 C9 1.364(4)
C9 C10 1.416(4)
C11 C12 1.380(4)
C11 C20 1.442(4)
C12 C13 1.406(4)
C13 C14 1.341(4)
C14 C15 1.420(4)
C15 C16 1.416(4)
C15 C20 1.420(4)
C16 C17 1.370(5)
C17 C18 1.389(5)
C18 C19 1.380(4)
C19 C20 1.421(4)
C21 C23 1.526(4)
C21 C22 1.531(4)
C23 C24 1.380(4)
C23 C28 1.388(4)
C24 C25 1.389(5)
C25 C26 1.382(6)
C26 C27 1.377(5)
C27 C28 1.379(5)
C29 C30 1.529(4)
C29 C31 1.530(4)
C31 C36 1.385(4)
C31 C32 1.390(4)
C32 C33 1.387(5)
C33 C34 1.371(6)
C34 C35 1.374(5)
C35 C36 1.389(4)
C37 C38 1.409(4)
C37 C44 1.520(4)
C38 C39 1.511(4)
C39 C40 1.535(5)
C40 C41 1.501(5)
C41 C42 1.358(5)
C42 C43 1.505(4)
C43 C44 1.536(5)
